data_4106035
loop_
_publ_author_name
'Giovanni Occhipinti'
'Christian Meermann'
'H. Martin Dietrich'
'Rannveig Litlab\/o'
'Florian Auras'
'Karl Wilhelm T\"ornroos'
'C\"acilia Maichle-M\"ossmer'
'Vidar R. Jensen'
'Reiner Anwander'

_publ_contact_author_address
;
Institut f\"ur Anorganische Chemie,
Universit\"at T\"ubingen, 
Auf der Morgenstelle 18, 
D-72076 T\"ubingen, 
Germany
;
_publ_contact_author_name
;
C\"acilia Maichle-M\"ossmer
;
_publ_section_title
;
 Synthesis and Stability of Homoleptic Metal(III) Tetramethylaluminates
;
_journal_name_full 'Journal of the American Chemical Society'
_journal_page_first 6323
_journal_page_last 6337
_journal_paper_doi 10.1021/ja2001049
_journal_volume 133
_journal_year 2011
_chemical_formula_moiety 'C12 H36 Al3 Yb, 0.5(C6 H18 Al2)'
_chemical_formula_sum 'C15 H45 Al4 Yb'
_chemical_formula_weight 506.47
_chemical_name_systematic
; 
 ? 
;
_space_group_IT_number 14
_symmetry_cell_setting monoclinic
_symmetry_space_group_name_Hall '-P 2yn'
_symmetry_space_group_name_H-M 'P 1 21/n 1'
_atom_sites_solution_hydrogens geom
_atom_sites_solution_primary direct
_atom_sites_solution_secondary difmap
_audit_creation_method SHELXL-97
_audit_update_record
;
2008-05-14 # Formatted by publCIF
;
_cell_angle_alpha 90.00
_cell_angle_beta 96.598(9)
_cell_angle_gamma 90.00
_cell_formula_units_Z 4
_cell_length_a 7.4556(9)
_cell_length_b 20.036(2)
_cell_length_c 17.650(2)
_cell_measurement_temperature 173(2)
_cell_volume 2619.1(5)
_computing_cell_refinement X-AREA
_computing_data_collection X-AREA
_computing_data_reduction X-AREA
_computing_structure_refinement 'SHELXL-97 (Sheldrick, 1997)'
_computing_structure_solution 'SHELXS-97 (Sheldrick, 1990)'
_diffrn_ambient_temperature 173(2)
_diffrn_measured_fraction_theta_full 0.963
_diffrn_measured_fraction_theta_max 0.963
_diffrn_measurement_device_type 'STOE-IPDS II'
_diffrn_measurement_method omega-scan
_diffrn_radiation_monochromator graphite
_diffrn_radiation_source 'fine-focus sealed tube'
_diffrn_radiation_type MoK\a
_diffrn_radiation_wavelength 0.71073
_diffrn_reflns_av_R_equivalents 0.1270
_diffrn_reflns_av_sigmaI/netI 0.0597
_diffrn_reflns_limit_h_max 9
_diffrn_reflns_limit_h_min -9
_diffrn_reflns_limit_k_max 25
_diffrn_reflns_limit_k_min -25
_diffrn_reflns_limit_l_max 22
_diffrn_reflns_limit_l_min -22
_diffrn_reflns_number 35300
_diffrn_reflns_theta_full 26.36
_diffrn_reflns_theta_max 26.36
_diffrn_reflns_theta_min 5.11
_exptl_absorpt_coefficient_mu 3.699
_exptl_absorpt_correction_T_max 0.8619
_exptl_absorpt_correction_T_min 0.3369
_exptl_absorpt_correction_type numerical
_exptl_absorpt_process_details
; 
[X-RED (Stoe & Cie, 2001) and X-SHAPE (Stoe &
Cie, 1999)
;
_exptl_crystal_colour colourless
_exptl_crystal_density_diffrn 1.284
_exptl_crystal_description block
_exptl_crystal_F_000 1028
_exptl_crystal_size_max 0.25
_exptl_crystal_size_mid 0.15
_exptl_crystal_size_min 0.10
_refine_diff_density_max 0.952
_refine_diff_density_min -2.516
_refine_diff_density_rms 0.156
_refine_ls_extinction_method none
_refine_ls_goodness_of_fit_ref 1.270
_refine_ls_hydrogen_treatment constr
_refine_ls_matrix_type full
_refine_ls_number_parameters 181
_refine_ls_number_reflns 5313
_refine_ls_number_restraints 0
_refine_ls_restrained_S_all 1.270
_refine_ls_R_factor_all 0.0987
_refine_ls_R_factor_gt 0.0729
_refine_ls_shift/su_max 0.001
_refine_ls_shift/su_mean 0.000
_refine_ls_structure_factor_coef Fsqd
_refine_ls_weighting_details 'w=1/[\s^2^(Fo^2^)+(0.0000P)^2^+23.8159P] where P=(Fo^2^+2Fc^2^)/3'
_refine_ls_weighting_scheme calc
_refine_ls_wR_factor_gt 0.1119
_refine_ls_wR_factor_ref 0.1184
_reflns_number_gt 4195
_reflns_number_total 5313
_reflns_threshold_expression >2sigma(I)
_cod_data_source_file ja2001049_si_009.cif
_cod_data_source_block Compound4c_prime
_cod_depositor_comments
;
The following automatic conversions were performed:

'_refine_ls_weighting_scheme' value 'calc
w=1/[\s^2^(Fo^2^)+(0.0000P)^2^+23.8159P] where P=(Fo^2^+2Fc^2^)/3'
was changed to 'calc'. New tag '_refine_ls_weighting_details' was
created. The value of the new tag was set to
'w=1/[\s^2^(Fo^2^)+(0.0000P)^2^+23.8159P] where P=(Fo^2^+2Fc^2^)/3'.

Automatic conversion script
Id: cif_fix_values 3143 2015-03-26 13:38:13Z robertas 
;
_cod_original_cell_volume 2619.0(5)
_cod_database_code 4106035

loop_
_symmetry_equiv_pos_as_xyz
'x, y, z'
'-x+1/2, y+1/2, -z+1/2'
'-x, -y, -z'
'x-1/2, -y-1/2, z-1/2'

loop_
_atom_site_label
_atom_site_type_symbol
_atom_site_fract_x
_atom_site_fract_y
_atom_site_fract_z
_atom_site_U_iso_or_equiv
_atom_site_adp_type
_atom_site_occupancy
_atom_site_calc_flag
_atom_site_refinement_flags
Yb1 Yb 0.84954(5) 0.16613(2) 0.89766(2) 0.03018(12) Uani 1 d .
Al1 Al 0.8862(4) 0.19727(16) 1.06643(16) 0.0363(7) Uani 1 d .
Al2 Al 0.6353(4) 0.04526(16) 0.83705(17) 0.0383(7) Uani 1 d .
Al3 Al 1.0282(4) 0.25973(16) 0.79461(16) 0.0364(7) Uani 1 d .
Al4 Al 0.4854(6) 0.5388(3) 0.9384(3) 0.0775(14) Uani 1 d .
C11 C 1.1026(12) 0.1830(6) 1.0019(5) 0.041(3) Uani 1 d .
H11A H 1.0983 0.2170 0.9618 0.062 Uiso 1 calc R
H11B H 1.0937 0.1385 0.9785 0.062 Uiso 1 calc R
H11C H 1.2168 0.1867 1.0351 0.062 Uiso 1 calc R
C12 C 0.6446(12) 0.1842(6) 0.9970(5) 0.040(3) Uani 1 d .
H12A H 0.6317 0.2192 0.9580 0.060 Uiso 1 calc R
H12B H 0.5438 0.1868 1.0280 0.060 Uiso 1 calc R
H12C H 0.6443 0.1404 0.9723 0.060 Uiso 1 calc R
C13 C 0.8861(16) 0.2913(6) 1.1001(6) 0.049(3) Uani 1 d .
H13A H 0.8742 0.3207 1.0554 0.073 Uiso 1 calc R
H13B H 0.9996 0.3011 1.1319 0.073 Uiso 1 calc R
H13C H 0.7845 0.2988 1.1297 0.073 Uiso 1 calc R
C14 C 0.9087(16) 0.1274(6) 1.1437(6) 0.048(3) Uani 1 d .
H14A H 0.9081 0.0836 1.1188 0.072 Uiso 1 calc R
H14B H 0.8071 0.1302 1.1742 0.072 Uiso 1 calc R
H14C H 1.0223 0.1332 1.1770 0.072 Uiso 1 calc R
C21 C 0.8576(13) 0.0434(5) 0.9200(5) 0.036(2) Uani 1 d .
H21A H 0.9660 0.0565 0.8971 0.054 Uiso 1 calc R
H21B H 0.8734 -0.0018 0.9409 0.054 Uiso 1 calc R
H21C H 0.8379 0.0746 0.9610 0.054 Uiso 1 calc R
C22 C 0.5886(13) 0.1426(5) 0.8001(5) 0.042(3) Uani 1 d .
H22A H 0.6905 0.1581 0.7743 0.063 Uiso 1 calc R
H22B H 0.5754 0.1714 0.8440 0.063 Uiso 1 calc R
H22C H 0.4777 0.1443 0.7645 0.063 Uiso 1 calc R
C23 C 0.4246(16) 0.0183(7) 0.8877(7) 0.061(3) Uani 1 d .
H23A H 0.4093 0.0495 0.9293 0.092 Uiso 1 calc R
H23B H 0.4436 -0.0268 0.9084 0.092 Uiso 1 calc R
H23C H 0.3162 0.0189 0.8507 0.092 Uiso 1 calc R
C24 C 0.7021(18) -0.0068(7) 0.7501(7) 0.067(4) Uani 1 d .
H24A H 0.8087 0.0132 0.7314 0.100 Uiso 1 calc R
H24B H 0.6014 -0.0066 0.7091 0.100 Uiso 1 calc R
H24C H 0.7293 -0.0528 0.7663 0.100 Uiso 1 calc R
C31 C 1.0661(12) 0.1565(5) 0.7993(5) 0.037(2) Uani 1 d .
H31A H 1.1209 0.1438 0.8504 0.056 Uiso 1 calc R
H31B H 1.1460 0.1431 0.7616 0.056 Uiso 1 calc R
H31C H 0.9493 0.1341 0.7881 0.056 Uiso 1 calc R
C32 C 0.8427(14) 0.2877(5) 0.8668(6) 0.042(2) Uani 1 d .
H32A H 0.8908 0.2777 0.9196 0.063 Uiso 1 calc R
H32B H 0.7300 0.2630 0.8535 0.063 Uiso 1 calc R
H32C H 0.8192 0.3357 0.8615 0.063 Uiso 1 calc R
C33 C 1.2605(14) 0.3007(6) 0.8336(6) 0.052(3) Uani 1 d .
H33A H 1.2972 0.2850 0.8857 0.079 Uiso 1 calc R
H33B H 1.2476 0.3494 0.8338 0.079 Uiso 1 calc R
H33C H 1.3524 0.2881 0.8007 0.079 Uiso 1 calc R
C34 C 0.9187(15) 0.2810(6) 0.6920(6) 0.051(3) Uani 1 d .
H34A H 0.8042 0.2569 0.6814 0.076 Uiso 1 calc R
H34B H 1.0005 0.2677 0.6551 0.076 Uiso 1 calc R
H34C H 0.8962 0.3291 0.6880 0.076 Uiso 1 calc R
C41 C 0.627(2) 0.4443(12) 0.9535(11) 0.155(11) Uani 1 d .
H41A H 0.5393 0.4079 0.9537 0.232 Uiso 1 calc R
H41B H 0.7054 0.4446 1.0021 0.232 Uiso 1 calc R
H41C H 0.7006 0.4376 0.9116 0.232 Uiso 1 calc R
C42 C 0.305(2) 0.5203(9) 0.8537(10) 0.101(6) Uani 1 d .
H42A H 0.2387 0.4798 0.8643 0.151 Uiso 1 calc R
H42B H 0.3641 0.5137 0.8074 0.151 Uiso 1 calc R
H42C H 0.2211 0.5579 0.8463 0.151 Uiso 1 calc R
C43 C 0.643(2) 0.6148(10) 0.9364(10) 0.115(7) Uani 1 d .
H43A H 0.7253 0.6166 0.9840 0.172 Uiso 1 calc R
H43B H 0.5713 0.6558 0.9310 0.172 Uiso 1 calc R
H43C H 0.7142 0.6108 0.8931 0.172 Uiso 1 calc R

loop_
_atom_site_aniso_label
_atom_site_aniso_U_11
_atom_site_aniso_U_22
_atom_site_aniso_U_33
_atom_site_aniso_U_23
_atom_site_aniso_U_13
_atom_site_aniso_U_12
Yb1 0.02552(18) 0.0404(2) 0.02434(17) -0.0006(2) 0.00161(12) 0.0024(2)
Al1 0.0358(15) 0.0459(18) 0.0268(14) -0.0033(13) 0.0020(12) 0.0018(14)
Al2 0.0375(16) 0.0408(18) 0.0355(15) 0.0008(14) -0.0009(12) 0.0013(14)
Al3 0.0309(15) 0.0447(19) 0.0336(15) 0.0048(13) 0.0039(12) 0.0008(13)
Al4 0.057(2) 0.091(3) 0.086(3) 0.052(3) 0.014(2) 0.008(2)
C11 0.036(5) 0.054(7) 0.031(5) -0.006(5) -0.006(4) -0.008(5)
C12 0.033(5) 0.057(8) 0.031(5) -0.002(5) 0.008(4) 0.001(5)
C13 0.059(7) 0.051(7) 0.035(5) -0.006(5) 0.001(5) -0.001(6)
C14 0.056(7) 0.049(7) 0.038(6) 0.001(5) 0.000(5) -0.004(6)
C21 0.037(5) 0.041(6) 0.029(5) -0.003(4) -0.003(4) 0.006(5)
C22 0.038(5) 0.053(7) 0.031(5) -0.001(5) -0.011(4) 0.003(5)
C23 0.062(8) 0.066(9) 0.055(7) 0.007(6) 0.006(6) -0.023(7)
C24 0.071(9) 0.065(9) 0.062(8) -0.011(7) -0.003(6) 0.001(7)
C31 0.030(5) 0.050(7) 0.034(5) 0.001(5) 0.010(4) 0.003(5)
C32 0.049(6) 0.038(6) 0.038(5) -0.003(5) 0.005(5) 0.004(5)
C33 0.046(6) 0.059(8) 0.052(7) 0.003(6) 0.004(5) -0.004(6)
C34 0.051(7) 0.059(8) 0.041(6) 0.003(5) 0.004(5) 0.008(6)
C41 0.079(11) 0.25(3) 0.142(16) 0.162(18) 0.058(11) 0.080(15)
C42 0.084(11) 0.086(13) 0.128(15) 0.040(11) -0.007(10) 0.004(10)
C43 0.098(13) 0.153(19) 0.093(12) 0.031(12) 0.008(10) -0.040(13)

loop_
_atom_type_symbol
_atom_type_description
_atom_type_scat_dispersion_real
_atom_type_scat_dispersion_imag
_atom_type_scat_source
Yb Yb -0.3850 5.5486 'International Tables Vol C Tables 4.2.6.8 and 6.1.1.4'
Al Al 0.0645 0.0514 'International Tables Vol C Tables 4.2.6.8 and 6.1.1.4'
C C 0.0033 0.0016 'International Tables Vol C Tables 4.2.6.8 and 6.1.1.4'
H H 0.0000 0.0000 'International Tables Vol C Tables 4.2.6.8 and 6.1.1.4'

loop_
_geom_angle_atom_site_label_1
_geom_angle_atom_site_label_2
_geom_angle_atom_site_label_3
_geom_angle
_geom_angle_site_symmetry_1
_geom_angle_site_symmetry_3
C12 Yb1 C21 91.8(4) . .
C12 Yb1 C22 91.1(4) . .
C21 Yb1 C22 86.1(4) . .
C12 Yb1 C32 91.0(4) . .
C21 Yb1 C32 176.8(4) . .
C22 Yb1 C32 92.3(4) . .
C12 Yb1 C11 86.8(4) . .
C21 Yb1 C11 90.5(4) . .
C22 Yb1 C11 175.9(4) . .
C32 Yb1 C11 91.2(4) . .
C12 Yb1 C31 176.2(4) . .
C21 Yb1 C31 91.5(4) . .
C22 Yb1 C31 91.0(4) . .
C32 Yb1 C31 85.7(4) . .
C11 Yb1 C31 91.3(4) . .
C12 Yb1 Al1 43.0(3) . .
C21 Yb1 Al1 92.5(2) . .
C22 Yb1 Al1 134.1(3) . .
C32 Yb1 Al1 90.6(3) . .
C11 Yb1 Al1 43.8(3) . .
C31 Yb1 Al1 134.9(3) . .
C12 Yb1 Al3 133.2(3) . .
C21 Yb1 Al3 134.9(3) . .
C22 Yb1 Al3 93.6(3) . .
C32 Yb1 Al3 42.4(3) . .
C11 Yb1 Al3 90.4(3) . .
C31 Yb1 Al3 43.4(3) . .
Al1 Yb1 Al3 117.92(10) . .
C12 Yb1 Al2 91.2(3) . .
C21 Yb1 Al2 43.2(2) . .
C22 Yb1 Al2 42.9(3) . .
C32 Yb1 Al2 135.2(3) . .
C11 Yb1 Al2 133.6(3) . .
C31 Yb1 Al2 92.5(3) . .
Al1 Yb1 Al2 119.80(10) . .
Al3 Yb1 Al2 122.27(9) . .
C14 Al1 C13 118.3(5) . .
C14 Al1 C12 108.8(5) . .
C13 Al1 C12 105.7(5) . .
C14 Al1 C11 106.1(6) . .
C13 Al1 C11 108.6(6) . .
C12 Al1 C11 109.2(4) . .
C14 Al1 Yb1 122.5(4) . .
C13 Al1 Yb1 119.2(4) . .
C12 Al1 Yb1 54.5(3) . .
C11 Al1 Yb1 54.7(3) . .
C24 Al2 C22 107.7(6) . .
C24 Al2 C21 107.1(6) . .
C22 Al2 C21 109.3(5) . .
C24 Al2 Yb1 122.3(5) . .
C22 Al2 Yb1 54.6(3) . .
C21 Al2 Yb1 54.8(3) . .
C34 Al3 C33 119.2(6) . .
C34 Al3 C32 106.1(5) . .
C33 Al3 C32 107.1(6) . .
C34 Al3 C31 107.3(5) . .
C33 Al3 C31 106.8(5) . .
C32 Al3 C31 110.2(5) . .
C34 Al3 Yb1 122.1(4) . .
C33 Al3 Yb1 118.7(4) . .
C32 Al3 Yb1 55.0(3) . .
C31 Al3 Yb1 55.2(3) . .
C42 Al4 C43 121.0(8) . .
C42 Al4 C41 101.1(11) . .
C43 Al4 C41 113.7(10) . .
C42 Al4 C41 114.3(10) . 3_667
C43 Al4 C41 100.6(11) . 3_667
C41 Al4 C41 105.5(8) . 3_667
C42 Al4 Al4 120.0(7) . 3_667
C43 Al4 Al4 118.9(7) . 3_667
C41 Al4 Al4 53.2(5) . 3_667
C41 Al4 Al4 52.4(5) 3_667 3_667
Al1 C11 Yb1 81.4(4) . .
Al1 C12 Yb1 82.5(4) . .
Al2 C21 Yb1 82.0(4) . .
Al2 C22 Yb1 82.5(4) . .
Al3 C31 Yb1 81.4(4) . .
Al3 C32 Yb1 82.6(4) . .

loop_
_geom_bond_atom_site_label_1
_geom_bond_atom_site_label_2
_geom_bond_distance
_geom_bond_site_symmetry_2
Yb1 Al1 3.025(3) .
Yb1 Al3 3.026(3) .
Yb1 Al2 3.028(3) .
Yb1 C11 2.497(10) .
Yb1 C12 2.482(10) .
Yb1 C21 2.498(12) .
Yb1 C22 2.489(10) .
Yb1 C31 2.512(10) .
Yb1 C32 2.499(12) .
Al1 C14 1.949(11) .
Al1 C13 1.976(11) .
Al1 C12 2.075(10) .
Al1 C11 2.099(10) .
Al2 C24 1.966(13) .
Al2 C23 1.970(12) .
Al2 C22 2.073(11) .
Al2 C21 2.081(9) .
Al3 C34 1.946(11) .
Al3 C33 1.968(11) .
Al3 C32 2.062(10) .
Al3 C31 2.088(11) .
Al4 C42 1.929(17) .
Al4 C43 1.929(18) .
Al4 C41 2.17(2) .
Al4 C41 2.196(19) 3_667
Al4 Al4 2.660(8) 3_667
